data_7242376
loop_
_publ_author_name
'Sugiyarto, Kristian Handoyo'
'Onggo, Djulia'
'Akutsu, Hiroki'
'Reddy, Varimalla Raghavendra'
'Sutrisno, Hari'
'Nakazawa, Yasuhiro'
'Bhattacharjee, Ashis'

_publ_section_title
;
 Structural, magnetic and M\"ossbauer spectroscopic studies of the
 [Fe(3-bpp)2](CF3COO)2 complex: role of crystal packing leading to an
 incomplete Fe(ii) high spin &#x21CB; low spin transition
;
_journal_issue 15
_journal_name_full CrystEngComm
_journal_page_first 2854
_journal_page_last 2861
_journal_paper_doi 10.1039/D0CE01687J
_journal_volume 23
_journal_year 2021
_chemical_formula_moiety 'C22 H18 Fe N10, 2(C2 F3 O2)'
_chemical_formula_sum 'C26 H18 F6 Fe N10 O4'
_chemical_formula_weight 704.33
_space_group_crystal_system monoclinic
_space_group_IT_number 15
_space_group_name_Hall '-C 2yc'
_space_group_name_H-M_alt 'C 1 2/c 1'
_atom_sites_solution_hydrogens geom
_atom_sites_solution_primary direct
_atom_sites_solution_secondary difmap
_audit_block_doi 10.5517/ccdc.csd.cc265v4d
_audit_update_record
;
2020-09-11 deposited with the CCDC.	2021-03-03 downloaded from the CCDC.
;
_cell_angle_alpha 90.0000
_cell_angle_beta 92.787(7)
_cell_angle_gamma 90.0000
_cell_formula_units_Z 8
_cell_length_a 19.4312(8)
_cell_length_b 21.9435(8)
_cell_length_c 14.1557(7)
_cell_measurement_reflns_used 21593
_cell_measurement_temperature 300
_cell_measurement_theta_max 27.44
_cell_measurement_theta_min 1.86
_cell_volume 6028.7(4)
_computing_cell_refinement 'RAPID AUTO'
_computing_data_collection 'RAPID AUTO (Rigaku, ????)'
_computing_data_reduction 'RAPID AUTO'
_computing_molecular_graphics 'CrystalStructure 4.3'
_computing_publication_material 'CrystalStructure 4.3 (Rigaku, 2018)'
_computing_structure_refinement 'SHELXL Version 2018/3 (Sheldrick, 2008)'
_computing_structure_solution 'SHELXT Version 2018/2 (Sheldrick, 2014)'
_diffrn_ambient_temperature 300
_diffrn_detector_area_resol_mean 10.000
_diffrn_measured_fraction_theta_full 0.999
_diffrn_measured_fraction_theta_max 0.997
_diffrn_measurement_device_type 'Rigaku R-AXIS RAPID'
_diffrn_measurement_method \w
_diffrn_radiation_type 'Mo K\a'
_diffrn_radiation_wavelength 0.71075
_diffrn_reflns_av_R_equivalents 0.0331
_diffrn_reflns_av_unetI/netI 0.0238
_diffrn_reflns_Laue_measured_fraction_full 0.999
_diffrn_reflns_Laue_measured_fraction_max 0.997
_diffrn_reflns_limit_h_max 25
_diffrn_reflns_limit_h_min -25
_diffrn_reflns_limit_k_max 25
_diffrn_reflns_limit_k_min -28
_diffrn_reflns_limit_l_max 18
_diffrn_reflns_limit_l_min -18
_diffrn_reflns_number 28832
_diffrn_reflns_point_group_measured_fraction_full 0.999
_diffrn_reflns_point_group_measured_fraction_max 0.997
_diffrn_reflns_theta_full 25.242
_diffrn_reflns_theta_max 27.463
_diffrn_reflns_theta_min 2.350
_diffrn_standards_number 0
_exptl_absorpt_coefficient_mu 0.588
_exptl_absorpt_correction_T_max 0.874
_exptl_absorpt_correction_T_min 0.670
_exptl_absorpt_correction_type multi-scan
_exptl_absorpt_process_details 'ABSCOR (Rigaku, 1995)'
_exptl_crystal_colour orange
_exptl_crystal_density_diffrn 1.552
_exptl_crystal_density_method 'not measured'
_exptl_crystal_description block
_exptl_crystal_F_000 2848.00
_exptl_crystal_preparation 'Magnetic properties'
_exptl_crystal_recrystallization_method
'The single crystals obtained were grown after a solution of the complex was left for few days.'
_exptl_crystal_size_max 0.750
_exptl_crystal_size_mid 0.480
_exptl_crystal_size_min 0.230
_refine_diff_density_max 0.80
_refine_diff_density_min -0.47
_refine_ls_extinction_method none
_refine_ls_goodness_of_fit_ref 1.071
_refine_ls_hydrogen_treatment constr
_refine_ls_number_parameters 427
_refine_ls_number_reflns 6882
_refine_ls_number_restraints 0
_refine_ls_R_factor_all 0.0704
_refine_ls_R_factor_gt 0.0548
_refine_ls_shift/su_max 0.001
_refine_ls_structure_factor_coef Fsqd
_refine_ls_weighting_details 'w = 1/[\s^2^(Fo^2^)+(0.0821P)^2^+7.9889P] where P=(Fo^2^+2Fc^2^)/3'
_refine_ls_weighting_scheme calc
_refine_ls_wR_factor_gt 0.1568
_refine_ls_wR_factor_ref 0.1665
_reflns_Friedel_coverage 0.000
_reflns_number_gt 5397
_reflns_number_total 6882
_reflns_threshold_expression F^2^>2.0\s(F^2^)
_cod_data_source_file d0ce01687j2.cif
_cod_data_source_block M191030A
_cod_depositor_comments 'Adding full bibliography for 7242376--7242379.cif.'
_cod_database_code 7242376

loop_
_space_group_symop_operation_xyz
'x, y, z'
'-x, y, -z+1/2'
'x+1/2, y+1/2, z'
'-x+1/2, y+1/2, -z+1/2'
'-x, -y, -z'
'x, -y, z-1/2'
'-x-1/2, -y-1/2, -z'
'x-1/2, -y-1/2, z-1/2'

loop_
_atom_site_label
_atom_site_type_symbol
_atom_site_fract_x
_atom_site_fract_y
_atom_site_fract_z
_atom_site_U_iso_or_equiv
_atom_site_adp_type
_atom_site_occupancy
_atom_site_site_symmetry_order
_atom_site_calc_flag
_atom_site_refinement_flags_posn
_atom_site_refinement_flags_adp
_atom_site_refinement_flags_occupancy
_atom_site_disorder_assembly
_atom_site_disorder_group
Fe1 Fe 0.500000 0.92498(2) 0.250000 0.04475(16) Uani 1 2 d S T P . .
Fe2 Fe 0.500000 0.58115(2) 0.750000 0.04320(16) Uani 1 2 d S T P . .
F1 F 0.6753(2) 0.7847(2) 0.5245(6) 0.273(4) Uani 1 1 d . . . . .
F2 F 0.67324(19) 0.7010(3) 0.4696(4) 0.226(3) Uani 1 1 d . . . . .
F3 F 0.65384(18) 0.7105(2) 0.6005(3) 0.1757(19) Uani 1 1 d . . . . .
F4 F 0.7314(3) 0.3909(2) 0.6494(3) 0.202(2) Uani 1 1 d . . . . .
F5 F 0.7352(3) 0.34678(18) 0.7747(4) 0.219(3) Uani 1 1 d . . . . .
F6 F 0.82284(19) 0.38234(19) 0.7198(4) 0.204(2) Uani 1 1 d . . . . .
O1 O 0.55023(16) 0.79443(11) 0.4611(2) 0.0915(9) Uani 1 1 d . . . . .
O2 O 0.53088(12) 0.69816(11) 0.5011(2) 0.0744(7) Uani 1 1 d . . . . .
O3 O 0.68478(13) 0.46466(15) 0.7914(2) 0.0930(9) Uani 1 1 d . . . . .
O4 O 0.79659(13) 0.48228(12) 0.8127(2) 0.0785(7) Uani 1 1 d . . . . .
N1 N 0.40658(11) 0.93598(11) 0.16680(18) 0.0514(6) Uani 1 1 d . . . . .
N2 N 0.51779(12) 0.99953(11) 0.15119(16) 0.0492(5) Uani 1 1 d . . . . .
N3 N 0.56706(14) 1.04108(11) 0.13650(18) 0.0569(6) Uani 1 1 d . . . . .
H3N H 0.608666 1.038636 0.159834 0.068 Uiso 1 1 calc R U . . .
N4 N 0.43044(13) 0.85378(11) 0.2970(2) 0.0592(6) Uani 1 1 d . . . . .
N5 N 0.43472(15) 0.80415(12) 0.3521(3) 0.0731(8) Uani 1 1 d . . . . .
H5N H 0.468012 0.796745 0.392781 0.088 Uiso 1 1 calc R U . . .
N6 N 0.500000 0.48450(13) 0.750000 0.0426(7) Uani 1 2 d S T P . .
N7 N 0.54231(11) 0.55421(10) 0.61771(16) 0.0468(5) Uani 1 1 d . . . . .
N8 N 0.56943(12) 0.58116(11) 0.54244(18) 0.0541(6) Uani 1 1 d . . . . .
H8N H 0.567839 0.619678 0.531339 0.065 Uiso 1 1 calc R U . . .
N9 N 0.500000 0.67789(14) 0.750000 0.0532(8) Uani 1 2 d S T P . .
N10 N 0.60281(12) 0.60885(12) 0.80502(18) 0.0555(6) Uani 1 1 d . . . . .
N11 N 0.66246(14) 0.58232(15) 0.8340(2) 0.0701(8) Uani 1 1 d . . . . .
H11N H 0.670753 0.543888 0.831046 0.084 Uiso 1 1 calc R U . . .
C1 C 0.2855(2) 0.9520(3) 0.0639(3) 0.0955(15) Uani 1 1 d . . . . .
H1 H 0.244277 0.957482 0.028853 0.115 Uiso 1 1 calc R U . . .
C2 C 0.33840(18) 0.9926(2) 0.0541(3) 0.0815(12) Uani 1 1 d . . . . .
H2 H 0.333565 1.025583 0.012992 0.098 Uiso 1 1 calc R U . . .
C3 C 0.29244(17) 0.9032(2) 0.1248(3) 0.0846(12) Uani 1 1 d . . . . .
H3 H 0.256452 0.875841 0.131219 0.102 Uiso 1 1 calc R U . . .
C4 C 0.39935(15) 0.98305(15) 0.1074(2) 0.0567(7) Uani 1 1 d . . . . .
C5 C 0.35486(14) 0.89596(16) 0.1765(2) 0.0606(8) Uani 1 1 d . . . . .
C6 C 0.46116(16) 1.02082(14) 0.1037(2) 0.0540(7) Uani 1 1 d . . . . .
C7 C 0.4757(2) 1.07533(15) 0.0591(3) 0.0699(9) Uani 1 1 d . . . . .
H7 H 0.445506 1.099112 0.021870 0.084 Uiso 1 1 calc R U . . .
C8 C 0.5434(2) 1.08668(15) 0.0811(3) 0.0700(9) Uani 1 1 d . . . . .
H8 H 0.568608 1.119975 0.061356 0.084 Uiso 1 1 calc R U . . .
C9 C 0.37133(15) 0.84784(15) 0.2446(3) 0.0631(8) Uani 1 1 d . . . . .
C10 C 0.3387(2) 0.79369(18) 0.2677(4) 0.0899(14) Uani 1 1 d . . . . .
H10 H 0.297072 0.778769 0.241919 0.108 Uiso 1 1 calc R U . . .
C11 C 0.3800(2) 0.76744(17) 0.3355(4) 0.0914(14) Uani 1 1 d . . . . .
H11 H 0.372100 0.730517 0.365335 0.110 Uiso 1 1 calc R U . . .
C12 C 0.500000 0.35994(19) 0.750000 0.0695(13) Uani 1 2 d S T P . .
H12 H 0.500002 0.317557 0.749999 0.083 Uiso 1 2 calc R U P . .
C13 C 0.53009(17) 0.39117(13) 0.6780(2) 0.0605(8) Uani 1 1 d . . . . .
H13 H 0.550236 0.370341 0.629262 0.073 Uiso 1 1 calc R U . . .
C14 C 0.52954(13) 0.45417(12) 0.68022(19) 0.0452(6) Uani 1 1 d . . . . .
C15 C 0.55621(13) 0.49468(12) 0.6085(2) 0.0459(6) Uani 1 1 d . . . . .
C16 C 0.59227(15) 0.48424(15) 0.5271(2) 0.0562(7) Uani 1 1 d . . . . .
H16 H 0.608146 0.447167 0.504952 0.067 Uiso 1 1 calc R U . . .
C17 C 0.59908(15) 0.54043(16) 0.4873(2) 0.0593(7) Uani 1 1 d . . . . .
H17 H 0.620602 0.548872 0.431501 0.071 Uiso 1 1 calc R U . . .
C18 C 0.500000 0.8025(2) 0.750000 0.093(2) Uani 1 2 d S T P . .
H18 H 0.499999 0.844908 0.750001 0.112 Uiso 1 2 calc R U P . .
C19 C 0.5554(2) 0.77136(16) 0.7899(3) 0.0857(13) Uani 1 1 d . . . . .
H19 H 0.592692 0.792267 0.817848 0.103 Uiso 1 1 calc R U . . .
C20 C 0.55466(18) 0.70822(14) 0.7880(2) 0.0620(8) Uani 1 1 d . . . . .
C21 C 0.61079(17) 0.66819(15) 0.8212(2) 0.0628(8) Uani 1 1 d . . . . .
C22 C 0.6761(2) 0.6790(3) 0.8617(4) 0.1013(15) Uani 1 1 d . . . . .
H22 H 0.694650 0.716419 0.880580 0.122 Uiso 1 1 calc R U . . .
C23 C 0.7070(2) 0.6241(3) 0.8680(3) 0.0974(15) Uani 1 1 d . . . . .
H23 H 0.751653 0.616574 0.891856 0.117 Uiso 1 1 calc R U . . .
C24 C 0.56679(17) 0.74379(14) 0.4925(2) 0.0581(7) Uani 1 1 d . . . . .
C25 C 0.6419(2) 0.73809(18) 0.5220(3) 0.0794(10) Uani 1 1 d . . . . .
C26 C 0.74593(17) 0.45246(16) 0.7851(3) 0.0625(8) Uani 1 1 d . . . . .
C27 C 0.7598(2) 0.3922(2) 0.7353(4) 0.0937(13) Uani 1 1 d . . . . .

loop_
_atom_site_aniso_label
_atom_site_aniso_U_11
_atom_site_aniso_U_22
_atom_site_aniso_U_33
_atom_site_aniso_U_23
_atom_site_aniso_U_13
_atom_site_aniso_U_12
Fe1 0.0344(3) 0.0424(3) 0.0565(3) 0.000 -0.0083(2) 0.000
Fe2 0.0417(3) 0.0338(3) 0.0543(3) 0.000 0.0041(2) 0.000
F1 0.112(3) 0.128(3) 0.565(11) 0.113(5) -0.137(5) -0.055(2)
F2 0.086(2) 0.370(8) 0.223(5) -0.112(5) 0.012(3) 0.067(4)
F3 0.104(2) 0.266(5) 0.153(3) 0.077(4) -0.039(2) 0.014(3)
F4 0.238(5) 0.199(5) 0.163(4) -0.081(4) -0.041(4) 0.042(4)
F5 0.324(7) 0.078(2) 0.263(6) 0.017(3) 0.083(5) -0.048(3)
F6 0.104(2) 0.132(3) 0.380(7) -0.111(4) 0.032(3) 0.026(2)
O1 0.096(2) 0.0505(14) 0.126(2) 0.0086(14) -0.0121(17) 0.0085(13)
O2 0.0634(14) 0.0586(13) 0.1007(19) 0.0077(13) -0.0012(12) -0.0020(11)
O3 0.0548(14) 0.100(2) 0.125(3) 0.0089(18) 0.0125(15) 0.0064(14)
O4 0.0614(14) 0.0788(16) 0.0943(19) 0.0014(14) -0.0068(13) 0.0028(13)
N1 0.0373(11) 0.0579(14) 0.0579(14) -0.0139(11) -0.0078(10) 0.0054(10)
N2 0.0468(12) 0.0514(13) 0.0489(13) 0.0001(10) -0.0026(10) 0.0031(10)
N3 0.0582(14) 0.0510(13) 0.0615(15) 0.0006(11) 0.0022(12) -0.0005(11)
N4 0.0471(13) 0.0459(13) 0.0848(19) -0.0008(12) 0.0033(12) -0.0004(11)
N5 0.0614(16) 0.0468(14) 0.112(3) 0.0105(15) 0.0137(16) 0.0023(13)
N6 0.0401(15) 0.0363(14) 0.0513(18) 0.000 0.0006(13) 0.000
N7 0.0444(11) 0.0436(11) 0.0526(13) 0.0034(10) 0.0044(9) -0.0015(9)
N8 0.0492(13) 0.0551(14) 0.0580(15) 0.0087(11) 0.0034(11) -0.0057(11)
N9 0.059(2) 0.0403(16) 0.061(2) 0.000 0.0153(16) 0.000
N10 0.0451(12) 0.0642(15) 0.0574(15) 0.0034(12) 0.0049(10) -0.0039(11)
N11 0.0469(14) 0.090(2) 0.0734(19) 0.0191(15) 0.0034(13) -0.0006(14)
C1 0.050(2) 0.139(4) 0.095(3) -0.022(3) -0.0303(19) 0.019(2)
C2 0.057(2) 0.114(3) 0.071(2) -0.009(2) -0.0211(17) 0.029(2)
C3 0.0386(16) 0.109(3) 0.104(3) -0.033(3) -0.0138(17) -0.0024(18)
C4 0.0486(15) 0.0688(19) 0.0516(17) -0.0114(14) -0.0096(12) 0.0176(14)
C5 0.0385(14) 0.0678(19) 0.075(2) -0.0237(16) -0.0050(13) -0.0002(14)
C6 0.0560(16) 0.0587(16) 0.0468(15) -0.0031(12) -0.0043(12) 0.0154(13)
C7 0.088(3) 0.0598(19) 0.061(2) 0.0083(15) 0.0002(17) 0.0238(18)
C8 0.090(3) 0.0507(17) 0.070(2) 0.0052(15) 0.0102(19) 0.0081(17)
C9 0.0396(14) 0.0556(17) 0.094(2) -0.0220(17) 0.0054(14) -0.0049(13)
C10 0.0542(19) 0.060(2) 0.157(4) -0.020(2) 0.017(2) -0.0166(17)
C11 0.072(2) 0.0484(18) 0.157(4) 0.002(2) 0.033(3) -0.0101(18)
C12 0.092(3) 0.035(2) 0.082(3) 0.000 0.003(3) 0.000
C13 0.074(2) 0.0410(14) 0.066(2) -0.0067(13) 0.0031(15) 0.0087(14)
C14 0.0442(13) 0.0390(12) 0.0519(15) -0.0036(11) -0.0026(11) 0.0047(11)
C15 0.0405(13) 0.0456(13) 0.0514(15) -0.0030(11) 0.0003(11) 0.0025(11)
C16 0.0485(15) 0.0627(17) 0.0574(17) -0.0047(14) 0.0037(13) 0.0095(13)
C17 0.0432(14) 0.079(2) 0.0561(17) 0.0026(15) 0.0077(12) 0.0015(14)
C18 0.138(6) 0.043(2) 0.104(5) 0.000 0.048(4) 0.000
C19 0.116(3) 0.0498(19) 0.094(3) -0.0139(18) 0.035(3) -0.023(2)
C20 0.071(2) 0.0500(16) 0.066(2) -0.0073(14) 0.0213(16) -0.0129(15)
C21 0.0580(18) 0.0663(19) 0.065(2) -0.0032(15) 0.0094(15) -0.0203(15)
C22 0.075(3) 0.109(4) 0.119(4) -0.012(3) -0.006(3) -0.041(3)
C23 0.054(2) 0.131(4) 0.106(3) 0.014(3) -0.011(2) -0.024(2)
C24 0.0639(18) 0.0472(15) 0.0630(19) -0.0039(13) 0.0003(14) 0.0045(14)
C25 0.067(2) 0.068(2) 0.103(3) 0.013(2) -0.001(2) -0.0064(19)
C26 0.0534(17) 0.069(2) 0.0652(19) 0.0168(16) 0.0041(14) 0.0009(15)
C27 0.077(3) 0.070(3) 0.132(4) 0.000(3) -0.003(3) -0.003(2)

loop_
_atom_type_symbol
_atom_type_description
_atom_type_scat_dispersion_real
_atom_type_scat_dispersion_imag
_atom_type_scat_source
C C 0.0033 0.0016
;
International Tables for Crystallography
(Vol. C, Tables 4.2.6.8 and 6.1.1.4)
;
H H 0.0000 0.0000
;
International Tables for Crystallography
(Vol. C, Table 6.1.1.4)
;
O O 0.0106 0.0060
;
International Tables for Crystallography
(Vol. C, Tables 4.2.6.8 and 6.1.1.4)
;
N N 0.0061 0.0033
;
International Tables for Crystallography
(Vol. C, Tables 4.2.6.8 and 6.1.1.4)
;
F F 0.0171 0.0103
;
International Tables for Crystallography
(Vol. C, Tables 4.2.6.8 and 6.1.1.4)
;
Fe Fe 0.3463 0.8444
;
International Tables for Crystallography
(Vol. C, Tables 4.2.6.8 and 6.1.1.4)
;

loop_
_geom_angle_atom_site_label_1
_geom_angle_atom_site_label_2
_geom_angle_atom_site_label_3
_geom_angle
_geom_angle_site_symmetry_1
_geom_angle_site_symmetry_3
_geom_angle_publ_flag
N1 Fe1 N1 166.98(14) 2_655 . ?
N1 Fe1 N2 73.67(9) 2_655 2_655 ?
N1 Fe1 N2 96.42(9) . 2_655 ?
N1 Fe1 N2 96.42(9) 2_655 . ?
N1 Fe1 N2 73.67(9) . . ?
N2 Fe1 N2 83.38(12) 2_655 . ?
N1 Fe1 N4 74.15(10) 2_655 2_655 ?
N1 Fe1 N4 115.78(10) . 2_655 ?
N2 Fe1 N4 147.72(9) 2_655 2_655 ?
N2 Fe1 N4 102.69(9) . 2_655 ?
N1 Fe1 N4 115.78(10) 2_655 . ?
N1 Fe1 N4 74.15(10) . . ?
N2 Fe1 N4 102.69(9) 2_655 . ?
N2 Fe1 N4 147.72(9) . . ?
N4 Fe1 N4 89.01(13) 2_655 . ?
N6 Fe2 N9 180.0 . . ?
N6 Fe2 N7 74.14(6) . . ?
N9 Fe2 N7 105.86(6) . . ?
N6 Fe2 N7 74.14(6) . 2_656 ?
N9 Fe2 N7 105.86(6) . 2_656 ?
N7 Fe2 N7 148.29(12) . 2_656 ?
N6 Fe2 N10 106.08(7) . . ?
N9 Fe2 N10 73.92(7) . . ?
N7 Fe2 N10 90.30(9) . . ?
N7 Fe2 N10 98.40(9) 2_656 . ?
N6 Fe2 N10 106.08(7) . 2_656 ?
N9 Fe2 N10 73.92(7) . 2_656 ?
N7 Fe2 N10 98.40(9) . 2_656 ?
N7 Fe2 N10 90.30(9) 2_656 2_656 ?
N10 Fe2 N10 147.83(14) . 2_656 ?
C4 N1 C5 120.8(3) . . ?
C4 N1 Fe1 119.8(2) . . ?
C5 N1 Fe1 119.3(2) . . ?
C6 N2 N3 105.0(2) . . ?
C6 N2 Fe1 115.3(2) . . ?
N3 N2 Fe1 137.75(19) . . ?
C8 N3 N2 111.7(3) . . ?
C8 N3 H3N 124.1 . . ?
N2 N3 H3N 124.1 . . ?
N5 N4 C9 105.7(3) . . ?
N5 N4 Fe1 137.3(2) . . ?
C9 N4 Fe1 115.2(2) . . ?
N4 N5 C11 111.0(3) . . ?
N4 N5 H5N 124.5 . . ?
C11 N5 H5N 124.5 . . ?
C14 N6 C14 120.6(3) 2_656 . ?
C14 N6 Fe2 119.71(16) 2_656 . ?
C14 N6 Fe2 119.71(16) . . ?
C15 N7 N8 105.2(2) . . ?
C15 N7 Fe2 115.88(18) . . ?
N8 N7 Fe2 138.05(19) . . ?
C17 N8 N7 111.4(2) . . ?
C17 N8 H8N 124.3 . . ?
N7 N8 H8N 124.3 . . ?
C20 N9 C20 120.6(4) 2_656 . ?
C20 N9 Fe2 119.70(19) 2_656 . ?
C20 N9 Fe2 119.70(19) . . ?
C21 N10 N11 106.3(3) . . ?
C21 N10 Fe2 115.4(2) . . ?
N11 N10 Fe2 138.2(2) . . ?
C23 N11 N10 110.4(4) . . ?
C23 N11 H11N 124.8 . . ?
N10 N11 H11N 124.8 . . ?
C2 C1 C3 121.2(3) . . ?
C2 C1 H1 119.4 . . ?
C3 C1 H1 119.4 . . ?
C1 C2 C4 118.0(4) . . ?
C1 C2 H2 121.0 . . ?
C4 C2 H2 121.0 . . ?
C1 C3 C5 118.3(4) . . ?
C1 C3 H3 120.9 . . ?
C5 C3 H3 120.9 . . ?
N1 C4 C2 121.4(3) . . ?
N1 C4 C6 113.5(2) . . ?
C2 C4 C6 125.1(3) . . ?
N1 C5 C3 120.4(4) . . ?
N1 C5 C9 113.6(3) . . ?
C3 C5 C9 126.1(3) . . ?
N2 C6 C7 110.3(3) . . ?
N2 C6 C4 116.0(3) . . ?
C7 C6 C4 133.7(3) . . ?
C8 C7 C6 105.7(3) . . ?
C8 C7 H7 127.2 . . ?
C6 C7 H7 127.2 . . ?
N3 C8 C7 107.3(3) . . ?
N3 C8 H8 126.3 . . ?
C7 C8 H8 126.3 . . ?
N4 C9 C10 109.9(4) . . ?
N4 C9 C5 116.8(3) . . ?
C10 C9 C5 133.3(3) . . ?
C11 C10 C9 105.6(3) . . ?
C11 C10 H10 127.2 . . ?
C9 C10 H10 127.2 . . ?
N5 C11 C10 107.9(3) . . ?
N5 C11 H11 126.1 . . ?
C10 C11 H11 126.1 . . ?
C13 C12 C13 120.5(4) . 2_656 ?
C13 C12 H12 119.7 . . ?
C13 C12 H12 119.8 2_656 . ?
C12 C13 C14 118.4(3) . . ?
C12 C13 H13 120.8 . . ?
C14 C13 H13 120.8 . . ?
N6 C14 C13 121.1(3) . . ?
N6 C14 C15 112.8(2) . . ?
C13 C14 C15 126.1(3) . . ?
N7 C15 C16 110.6(3) . . ?
N7 C15 C14 116.4(2) . . ?
C16 C15 C14 133.0(3) . . ?
C17 C16 C15 104.8(3) . . ?
C17 C16 H16 127.6 . . ?
C15 C16 H16 127.6 . . ?
N8 C17 C16 108.0(3) . . ?
N8 C17 H17 126.0 . . ?
C16 C17 H17 126.0 . . ?
C19 C18 C19 120.2(5) . 2_656 ?
C19 C18 H18 119.9 . . ?
C19 C18 H18 119.9 2_656 . ?
C18 C19 C20 118.9(4) . . ?
C18 C19 H19 120.6 . . ?
C20 C19 H19 120.6 . . ?
N9 C20 C19 120.7(4) . . ?
N9 C20 C21 113.2(3) . . ?
C19 C20 C21 126.1(3) . . ?
N10 C21 C22 109.6(4) . . ?
N10 C21 C20 117.0(3) . . ?
C22 C21 C20 133.1(4) . . ?
C23 C22 C21 105.6(4) . . ?
C23 C22 H22 127.2 . . ?
C21 C22 H22 127.2 . . ?
N11 C23 C22 108.1(4) . . ?
N11 C23 H23 125.9 . . ?
C22 C23 H23 125.9 . . ?
O2 C24 O1 129.0(3) . . ?
O2 C24 C25 116.9(3) . . ?
O1 C24 C25 114.1(3) . . ?
F1 C25 F2 106.6(6) . . ?
F1 C25 F3 107.6(5) . . ?
F2 C25 F3 97.5(5) . . ?
F1 C25 C24 116.7(4) . . ?
F2 C25 C24 112.1(4) . . ?
F3 C25 C24 114.5(4) . . ?
O3 C26 O4 128.6(4) . . ?
O3 C26 C27 114.6(3) . . ?
O4 C26 C27 116.7(3) . . ?
F5 C27 F6 109.5(5) . . ?
F5 C27 F4 104.1(5) . . ?
F6 C27 F4 101.7(6) . . ?
F5 C27 C26 113.8(5) . . ?
F6 C27 C26 114.8(4) . . ?
F4 C27 C26 111.8(4) . . ?

loop_
_geom_bond_atom_site_label_1
_geom_bond_atom_site_label_2
_geom_bond_distance
_geom_bond_site_symmetry_2
_geom_bond_publ_flag
Fe1 N1 2.129(2) 2_655 ?
Fe1 N1 2.129(2) . ?
Fe1 N2 2.191(2) 2_655 ?
Fe1 N2 2.191(2) . ?
Fe1 N4 2.190(3) 2_655 ?
Fe1 N4 2.191(3) . ?
Fe2 N6 2.121(3) . ?
Fe2 N9 2.123(3) . ?
Fe2 N7 2.164(2) . ?
Fe2 N7 2.164(2) 2_656 ?
Fe2 N10 2.194(2) . ?
Fe2 N10 2.194(2) 2_656 ?
F1 C25 1.212(5) . ?
F2 C25 1.276(6) . ?
F3 C25 1.277(5) . ?
F4 C27 1.311(6) . ?
F5 C27 1.249(6) . ?
F6 C27 1.272(6) . ?
O1 C24 1.234(4) . ?
O2 C24 1.230(4) . ?
O3 C26 1.226(4) . ?
O4 C26 1.230(4) . ?
N1 C4 1.335(4) . ?
N1 C5 1.347(4) . ?
N2 C6 1.345(4) . ?
N2 N3 1.345(3) . ?
N3 C8 1.339(4) . ?
N3 H3N 0.8600 . ?
N4 N5 1.340(4) . ?
N4 C9 1.343(4) . ?
N5 C11 1.345(5) . ?
N5 H5N 0.8600 . ?
N6 C14 1.343(3) 2_656 ?
N6 C14 1.343(3) . ?
N7 C15 1.341(3) . ?
N7 N8 1.348(3) . ?
N8 C17 1.336(4) . ?
N8 H8N 0.8600 . ?
N9 C20 1.343(4) 2_656 ?
N9 C20 1.343(4) . ?
N10 C21 1.330(4) . ?
N10 N11 1.343(4) . ?
N11 C23 1.334(5) . ?
N11 H11N 0.8600 . ?
C1 C2 1.373(7) . ?
C1 C3 1.375(7) . ?
C1 H1 0.9300 . ?
C2 C4 1.389(4) . ?
C2 H2 0.9300 . ?
C3 C5 1.395(5) . ?
C3 H3 0.9300 . ?
C4 C6 1.462(5) . ?
C5 C9 1.455(5) . ?
C6 C7 1.388(5) . ?
C7 C8 1.360(6) . ?
C7 H7 0.9300 . ?
C8 H8 0.9300 . ?
C9 C10 1.394(5) . ?
C10 C11 1.350(7) . ?
C10 H10 0.9300 . ?
C11 H11 0.9300 . ?
C12 C13 1.381(4) . ?
C12 C13 1.381(4) 2_656 ?
C12 H12 0.9300 . ?
C13 C14 1.383(4) . ?
C13 H13 0.9300 . ?
C14 C15 1.463(4) . ?
C15 C16 1.396(4) . ?
C16 C17 1.365(5) . ?
C16 H16 0.9300 . ?
C17 H17 0.9300 . ?
C18 C19 1.373(5) . ?
C18 C19 1.373(5) 2_656 ?
C18 H18 0.9300 . ?
C19 C20 1.386(5) . ?
C19 H19 0.9300 . ?
C20 C21 1.460(5) . ?
C21 C22 1.387(5) . ?
C22 C23 1.349(7) . ?
C22 H22 0.9300 . ?
C23 H23 0.9300 . ?
C24 C25 1.504(5) . ?
C26 C27 1.529(7) . ?

loop_
_geom_hbond_atom_site_label_D
_geom_hbond_atom_site_label_H
_geom_hbond_atom_site_label_A
_geom_hbond_site_symmetry_D
_geom_hbond_site_symmetry_H
_geom_hbond_site_symmetry_A
_geom_hbond_distance_DA
_geom_hbond_distance_DH
_geom_hbond_distance_HA
_geom_hbond_angle_DHA
_geom_hbond_publ_flag
N3 H3N O4 . . 7_776 2.759(4) 0.860 1.919 165.4 no
N5 H5N O1 . . . 2.669(4) 0.860 1.828 165.7 no
N8 H8N O2 . . . 2.730(3) 0.860 1.907 159.8 no
N11 H11N O3 . . . 2.691(5) 0.860 1.851 165.1 no

loop_
_geom_torsion_atom_site_label_1
_geom_torsion_atom_site_label_2
_geom_torsion_atom_site_label_3
_geom_torsion_atom_site_label_4
_geom_torsion
_geom_torsion_site_symmetry_1
_geom_torsion_site_symmetry_2
_geom_torsion_site_symmetry_3
_geom_torsion_site_symmetry_4
_geom_torsion_publ_flag
C6 N2 N3 C8 -0.7(3) . . . . ?
Fe1 N2 N3 C8 -163.1(2) . . . . ?
C9 N4 N5 C11 0.1(4) . . . . ?
Fe1 N4 N5 C11 -162.6(3) . . . . ?
C15 N7 N8 C17 0.3(3) . . . . ?
Fe2 N7 N8 C17 168.7(2) . . . . ?
C21 N10 N11 C23 0.2(4) . . . . ?
Fe2 N10 N11 C23 -175.0(3) . . . . ?
C3 C1 C2 C4 0.1(6) . . . . ?
C2 C1 C3 C5 -0.1(7) . . . . ?
C5 N1 C4 C2 0.3(5) . . . . ?
Fe1 N1 C4 C2 -178.1(2) . . . . ?
C5 N1 C4 C6 -178.3(3) . . . . ?
Fe1 N1 C4 C6 3.2(3) . . . . ?
C1 C2 C4 N1 -0.2(5) . . . . ?
C1 C2 C4 C6 178.3(3) . . . . ?
C4 N1 C5 C3 -0.3(5) . . . . ?
Fe1 N1 C5 C3 178.1(3) . . . . ?
C4 N1 C5 C9 -179.6(3) . . . . ?
Fe1 N1 C5 C9 -1.1(3) . . . . ?
C1 C3 C5 N1 0.2(6) . . . . ?
C1 C3 C5 C9 179.3(4) . . . . ?
N3 N2 C6 C7 0.5(3) . . . . ?
Fe1 N2 C6 C7 167.5(2) . . . . ?
N3 N2 C6 C4 179.3(2) . . . . ?
Fe1 N2 C6 C4 -13.7(3) . . . . ?
N1 C4 C6 N2 7.2(4) . . . . ?
C2 C4 C6 N2 -171.4(3) . . . . ?
N1 C4 C6 C7 -174.4(3) . . . . ?
C2 C4 C6 C7 7.0(6) . . . . ?
N2 C6 C7 C8 -0.1(4) . . . . ?
C4 C6 C7 C8 -178.6(3) . . . . ?
N2 N3 C8 C7 0.7(4) . . . . ?
C6 C7 C8 N3 -0.3(4) . . . . ?
N5 N4 C9 C10 0.0(4) . . . . ?
Fe1 N4 C9 C10 167.1(2) . . . . ?
N5 N4 C9 C5 -178.9(3) . . . . ?
Fe1 N4 C9 C5 -11.8(4) . . . . ?
N1 C5 C9 N4 8.6(4) . . . . ?
C3 C5 C9 N4 -170.6(3) . . . . ?
N1 C5 C9 C10 -169.9(4) . . . . ?
C3 C5 C9 C10 10.9(6) . . . . ?
N4 C9 C10 C11 0.0(5) . . . . ?
C5 C9 C10 C11 178.6(4) . . . . ?
N4 N5 C11 C10 -0.1(5) . . . . ?
C9 C10 C11 N5 0.1(5) . . . . ?
C13 C12 C13 C14 0.28(19) 2_656 . . . ?
C14 N6 C14 C13 0.3(2) 2_656 . . . ?
Fe2 N6 C14 C13 -179.7(2) . . . . ?
C14 N6 C14 C15 177.4(2) 2_656 . . . ?
Fe2 N6 C14 C15 -2.6(2) . . . . ?
C12 C13 C14 N6 -0.6(4) . . . . ?
C12 C13 C14 C15 -177.3(2) . . . . ?
N8 N7 C15 C16 0.0(3) . . . . ?
Fe2 N7 C15 C16 -171.33(18) . . . . ?
N8 N7 C15 C14 -177.6(2) . . . . ?
Fe2 N7 C15 C14 11.0(3) . . . . ?
N6 C14 C15 N7 -5.7(3) . . . . ?
C13 C14 C15 N7 171.3(3) . . . . ?
N6 C14 C15 C16 177.3(3) . . . . ?
C13 C14 C15 C16 -5.7(5) . . . . ?
N7 C15 C16 C17 -0.4(3) . . . . ?
C14 C15 C16 C17 176.8(3) . . . . ?
N7 N8 C17 C16 -0.6(3) . . . . ?
C15 C16 C17 N8 0.5(3) . . . . ?
C19 C18 C19 C20 0.9(2) 2_656 . . . ?
C20 N9 C20 C19 0.9(2) 2_656 . . . ?
Fe2 N9 C20 C19 -179.1(2) . . . . ?
C20 N9 C20 C21 -176.8(3) 2_656 . . . ?
Fe2 N9 C20 C21 3.2(3) . . . . ?
C18 C19 C20 N9 -1.8(5) . . . . ?
C18 C19 C20 C21 175.6(3) . . . . ?
N11 N10 C21 C22 -0.6(4) . . . . ?
Fe2 N10 C21 C22 175.9(3) . . . . ?
N11 N10 C21 C20 174.8(3) . . . . ?
Fe2 N10 C21 C20 -8.7(4) . . . . ?
N9 C20 C21 N10 3.9(4) . . . . ?
C19 C20 C21 N10 -173.7(3) . . . . ?
N9 C20 C21 C22 177.9(4) . . . . ?
C19 C20 C21 C22 0.4(7) . . . . ?
N10 C21 C22 C23 0.8(5) . . . . ?
C20 C21 C22 C23 -173.7(4) . . . . ?
N10 N11 C23 C22 0.3(5) . . . . ?
C21 C22 C23 N11 -0.6(6) . . . . ?
O2 C24 C25 F1 -171.2(6) . . . . ?
O1 C24 C25 F1 9.9(7) . . . . ?
O2 C24 C25 F2 65.5(6) . . . . ?
O1 C24 C25 F2 -113.4(5) . . . . ?
O2 C24 C25 F3 -44.4(6) . . . . ?
O1 C24 C25 F3 136.8(4) . . . . ?
O3 C26 C27 F5 -59.7(6) . . . . ?
O4 C26 C27 F5 120.9(5) . . . . ?
O3 C26 C27 F6 173.0(5) . . . . ?
O4 C26 C27 F6 -6.5(7) . . . . ?
O3 C26 C27 F4 57.8(6) . . . . ?
O4 C26 C27 F4 -121.6(5) . . . . ?
